data_7000958
loop_
_publ_author_name
'Gural'skiy, Il'ya A.'
'Escudero, Daniel'
'Frontera, Antonio'
'Solntsev, Pavlo V.'
'Rusanov, Eduard B.'
'Chernega, Alexander N.'
'Krautscheid, Harald'
'Domasevitch, Konstantin V.'

_publ_section_title
;
 1,2,4,5-Tetrazine: an unprecedented \m4-coordination that enhances
 ability for anion&#x22EF;\p interactions
;
_journal_issue 15
_journal_name_full 'Dalton Transactions'
_journal_page_first 2856
_journal_page_last 2864
_journal_paper_doi 10.1039/b818125j
_journal_year 2009
_chemical_formula_moiety 'C4H6N4, 4(Cu Cl)'
_chemical_formula_sum 'C4 H6 Cl4 Cu4 N4'
_chemical_formula_weight 506.09
_chemical_name_common
;Copper(i) chloride 4:1 complex with 3,6-dimethyl-1,2,4,5-
tetrazine
;
_chemical_name_systematic
;
Copper(I) chloride 4:1 complex with 3,6-dimethyl-1,2,4,5-tetrazine
;
_space_group_IT_number 14
_space_group_name_Hall '-P 2ybc'
_space_group_name_H-M_alt 'P 1 21/c 1'
_symmetry_cell_setting monoclinic
_symmetry_Int_Tables_number 14
_symmetry_space_group_name_Hall '-P 2ybc'
_symmetry_space_group_name_H-M 'P 1 21/c 1'
_atom_sites_solution_hydrogens geom
_atom_sites_solution_primary direct
_atom_sites_solution_secondary difmap
_audit_creation_method SHELXL-97
_cell_angle_alpha 90.00
_cell_angle_beta 98.907(4)
_cell_angle_gamma 90.00
_cell_formula_units_Z 2
_cell_length_a 6.8143(9)
_cell_length_b 6.2582(8)
_cell_length_c 13.6220(17)
_cell_measurement_reflns_used 1968
_cell_measurement_temperature 296(2)
_cell_measurement_theta_max 26.53
_cell_measurement_theta_min 3.03
_cell_volume 573.91(13)
_computing_cell_refinement 'IPDS Software (Stoe & Cie, 2000)'
_computing_data_collection 'IPDS Software (Stoe & Cie, 2000)'
_computing_data_reduction 'IPDS Software (Stoe & Cie, 2000)'
_computing_molecular_graphics 'Diamond 2.1e (Brandenburg, 1999)'
_computing_publication_material 'WinGX 1.70.01 (Farrugia, 1999)'
_computing_structure_refinement 'SHELXL-97 (Sheldrick, 1997)'
_computing_structure_solution 'SHELXS-97 (Sheldrick, 1997)'
_diffrn_ambient_temperature 296(2)
_diffrn_measured_fraction_theta_full 0.965
_diffrn_measured_fraction_theta_max 0.965
_diffrn_measurement_device_type 'Stoe Imaging plate diffraction system'
_diffrn_measurement_method '\f oscillation scans'
_diffrn_radiation_monochromator graphite
_diffrn_radiation_source 'fine-focus sealed tube'
_diffrn_radiation_type MoK\a
_diffrn_radiation_wavelength 0.71073
_diffrn_reflns_av_R_equivalents 0.0179
_diffrn_reflns_av_sigmaI/netI 0.0271
_diffrn_reflns_limit_h_max 8
_diffrn_reflns_limit_h_min -8
_diffrn_reflns_limit_k_max 7
_diffrn_reflns_limit_k_min -6
_diffrn_reflns_limit_l_max 9
_diffrn_reflns_limit_l_min -16
_diffrn_reflns_number 1968
_diffrn_reflns_theta_full 26.53
_diffrn_reflns_theta_max 26.53
_diffrn_reflns_theta_min 3.03
_diffrn_standards_decay_% 0
_exptl_absorpt_coefficient_mu 8.210
_exptl_absorpt_correction_T_max 0.2905
_exptl_absorpt_correction_T_min 0.0543
_exptl_absorpt_correction_type numerical
_exptl_absorpt_process_details 'X-RED (Stoe & Cie, 2001) and X-SHAPE (Stoe & Cie, 1999)'
_exptl_crystal_colour black
_exptl_crystal_density_diffrn 2.929
_exptl_crystal_density_method 'not measured'
_exptl_crystal_description prism
_exptl_crystal_F_000 484
_exptl_crystal_size_max 0.46
_exptl_crystal_size_mid 0.40
_exptl_crystal_size_min 0.20
_refine_diff_density_max 0.632
_refine_diff_density_min -0.717
_refine_diff_density_rms 0.115
_refine_ls_extinction_coef 0.0259(13)
_refine_ls_extinction_expression Fc^*^=kFc[1+0.001xFc^2^\l^3^/sin(2\q)]^-1/4^
_refine_ls_extinction_method SHELXL
_refine_ls_goodness_of_fit_ref 1.061
_refine_ls_hydrogen_treatment constr
_refine_ls_matrix_type full
_refine_ls_number_parameters 75
_refine_ls_number_reflns 1155
_refine_ls_number_restraints 0
_refine_ls_restrained_S_all 1.061
_refine_ls_R_factor_all 0.0265
_refine_ls_R_factor_gt 0.0233
_refine_ls_shift/su_max 0.001
_refine_ls_shift/su_mean 0.000
_refine_ls_structure_factor_coef Fsqd
_refine_ls_weighting_details 'calc w=1/[\s^2^(Fo^2^)+(0.0338P)^2^+0.0000P] where P=(Fo^2^+2Fc^2^)/3'
_refine_ls_weighting_scheme calc
_refine_ls_wR_factor_gt 0.0561
_refine_ls_wR_factor_ref 0.0572
_reflns_number_gt 1058
_reflns_number_total 1155
_reflns_threshold_expression >2sigma(I)
_cod_data_source_file b818125j.txt
_cod_data_source_block (6)
_cod_depositor_comments
;
The following automatic conversions were performed:
'_symmetry_cell_setting' value 'Monoclinic' changed to 'monoclinic'
according to '/home/saulius/struct/CIF-dictionaries/cif_core.dic'
dictionary named 'cif_core.dic' version 2.4.1 from 2010-06-29.

Automatic conversion script
Id: cif_fix_enum 1527 2010-12-29 10:47:43Z saulius 
;
_cod_original_sg_symbol_Hall '-P 2ybc '
_cod_original_sg_symbol_H-M 'P 21/c'
_cod_database_code 7000958

loop_
_symmetry_equiv_pos_as_xyz
'x, y, z'
'-x, y+1/2, -z+1/2'
'-x, -y, -z'
'x, -y-1/2, z-1/2'

loop_
_atom_site_label
_atom_site_type_symbol
_atom_site_fract_x
_atom_site_fract_y
_atom_site_fract_z
_atom_site_U_iso_or_equiv
_atom_site_adp_type
_atom_site_occupancy
_atom_site_symmetry_multiplicity
_atom_site_calc_flag
_atom_site_refinement_flags
_atom_site_disorder_assembly
_atom_site_disorder_group
Cu1 Cu 0.08768(5) 0.10379(6) 0.84074(3) 0.01454(15) Uani 1 1 d . . .
Cu2 Cu 0.16369(5) 0.34635(6) 1.05213(3) 0.01597(15) Uani 1 1 d . . .
Cl1 Cl -0.13849(10) 0.28959(11) 0.93276(5) 0.01205(18) Uani 1 1 d . . .
Cl2 Cl -0.12310(10) -0.18842(11) 0.79401(5) 0.01239(18) Uani 1 1 d . . .
C1 C 0.4550(4) -0.1251(4) 0.9229(2) 0.0101(6) Uani 1 1 d . . .
C2 C 0.3966(4) -0.2742(5) 0.8387(2) 0.0194(7) Uani 1 1 d . . .
H2A H 0.4905 -0.3893 0.8424 0.029 Uiso 1 1 calc R . .
H2B H 0.3946 -0.1991 0.7771 0.029 Uiso 1 1 calc R . .
H2C H 0.2667 -0.3305 0.8420 0.029 Uiso 1 1 calc R . .
N1 N 0.3787(3) 0.1680(3) 1.01287(16) 0.0087(5) Uani 1 1 d . . .
N2 N 0.3336(3) 0.0401(4) 0.93311(17) 0.0093(5) Uani 1 1 d . . .

loop_
_atom_site_aniso_label
_atom_site_aniso_U_11
_atom_site_aniso_U_22
_atom_site_aniso_U_33
_atom_site_aniso_U_23
_atom_site_aniso_U_13
_atom_site_aniso_U_12
Cu1 0.0133(2) 0.0169(2) 0.0129(2) 0.00115(14) 0.00044(15) 0.00163(14)
Cu2 0.0167(2) 0.0144(2) 0.0175(2) -0.00174(15) 0.00468(16) 0.00637(14)
Cl1 0.0125(3) 0.0101(3) 0.0144(4) -0.0012(3) 0.0049(3) 0.0009(2)
Cl2 0.0152(4) 0.0116(3) 0.0114(4) -0.0020(2) 0.0050(3) -0.0014(2)
C1 0.0082(13) 0.0120(14) 0.0116(14) -0.0009(11) 0.0059(11) -0.0006(10)
C2 0.0135(15) 0.0236(17) 0.0207(16) -0.0119(14) 0.0015(12) 0.0031(12)
N1 0.0096(11) 0.0089(11) 0.0089(12) -0.0015(9) 0.0051(9) -0.0003(9)
N2 0.0095(11) 0.0117(12) 0.0077(12) -0.0001(9) 0.0046(9) -0.0005(9)

loop_
_atom_type_symbol
_atom_type_description
_atom_type_scat_dispersion_real
_atom_type_scat_dispersion_imag
_atom_type_scat_source
C C 0.0033 0.0016 'International Tables Vol C Tables 4.2.6.8 and 6.1.1.4'
H H 0.0000 0.0000 'International Tables Vol C Tables 4.2.6.8 and 6.1.1.4'
N N 0.0061 0.0033 'International Tables Vol C Tables 4.2.6.8 and 6.1.1.4'
Cl Cl 0.1484 0.1585 'International Tables Vol C Tables 4.2.6.8 and 6.1.1.4'
Cu Cu 0.3201 1.2651 'International Tables Vol C Tables 4.2.6.8 and 6.1.1.4'

loop_
_geom_angle_atom_site_label_1
_geom_angle_atom_site_label_2
_geom_angle_atom_site_label_3
_geom_angle
_geom_angle_site_symmetry_1
_geom_angle_site_symmetry_3
_geom_angle_publ_flag
N2 Cu1 Cl2 116.15(7) . 2_556 ?
N2 Cu1 Cl2 115.99(7) . . ?
Cl2 Cu1 Cl2 111.10(2) 2_556 . ?
N2 Cu1 Cl1 108.15(7) . . ?
Cl2 Cu1 Cl1 107.19(3) 2_556 . ?
Cl2 Cu1 Cl1 95.87(3) . . ?
N1 Cu2 Cl1 130.71(7) . 3_567 ?
N1 Cu2 Cl2 101.31(7) . 3_557 ?
Cl1 Cu2 Cl2 108.28(3) 3_567 3_557 ?
N1 Cu2 Cl1 108.71(7) . . ?
Cl1 Cu2 Cl1 97.87(3) 3_567 . ?
Cl2 Cu2 Cl1 109.02(3) 3_557 . ?
Cu2 Cl1 Cu1 125.70(3) 3_567 . ?
Cu2 Cl1 Cu2 82.13(3) 3_567 . ?
Cu1 Cl1 Cu2 82.90(3) . . ?
Cu1 Cl2 Cu1 121.48(3) 2_546 . ?
Cu1 Cl2 Cu2 120.82(3) 2_546 3_557 ?
Cu1 Cl2 Cu2 103.58(3) . 3_557 ?
N2 C1 N1 123.7(2) . 3_657 ?
N2 C1 C2 117.9(2) . . ?
N1 C1 C2 118.4(2) 3_657 . ?
C1 C2 H2A 109.5 . . ?
C1 C2 H2B 109.5 . . ?
H2A C2 H2B 109.5 . . ?
C1 C2 H2C 109.5 . . ?
H2A C2 H2C 109.5 . . ?
H2B C2 H2C 109.5 . . ?
N2 N1 C1 118.1(2) . 3_657 ?
N2 N1 Cu2 117.83(17) . . ?
C1 N1 Cu2 121.30(19) 3_657 . ?
C1 N2 N1 118.3(2) . . ?
C1 N2 Cu1 124.34(19) . . ?
N1 N2 Cu1 117.38(17) . . ?

loop_
_geom_bond_atom_site_label_1
_geom_bond_atom_site_label_2
_geom_bond_distance
_geom_bond_site_symmetry_2
_geom_bond_publ_flag
Cu1 N2 1.974(2) . ?
Cu1 Cl2 2.2925(8) 2_556 ?
Cu1 Cl2 2.3514(8) . ?
Cu1 Cl1 2.4283(8) . ?
Cu2 N1 1.981(2) . ?
Cu2 Cl1 2.2965(8) 3_567 ?
Cu2 Cl2 2.3718(8) 3_557 ?
Cu2 Cl1 2.4442(8) . ?
C1 N2 1.345(4) . ?
C1 N1 1.347(4) 3_657 ?
C1 C2 1.484(4) . ?
C2 H2A 0.9600 . ?
C2 H2B 0.9600 . ?
C2 H2C 0.9600 . ?
N1 N2 1.346(3) . ?

loop_
_geom_torsion_atom_site_label_1
_geom_torsion_atom_site_label_2
_geom_torsion_atom_site_label_3
_geom_torsion_atom_site_label_4
_geom_torsion
_geom_torsion_site_symmetry_1
_geom_torsion_site_symmetry_2
_geom_torsion_site_symmetry_3
_geom_torsion_site_symmetry_4
_geom_torsion_publ_flag
N2 Cu1 Cl1 Cu2 92.17(8) . . . 3_567 ?
Cl2 Cu1 Cl1 Cu2 -33.77(5) 2_556 . . 3_567 ?
Cl2 Cu1 Cl1 Cu2 -148.01(4) . . . 3_567 ?
N2 Cu1 Cl1 Cu2 17.20(7) . . . . ?
Cl2 Cu1 Cl1 Cu2 -108.74(3) 2_556 . . . ?
Cl2 Cu1 Cl1 Cu2 137.02(3) . . . . ?
N1 Cu2 Cl1 Cu2 -137.90(7) . . . 3_567 ?
Cl1 Cu2 Cl1 Cu2 0.0 3_567 . . 3_567 ?
Cl2 Cu2 Cl1 Cu2 112.49(3) 3_557 . . 3_567 ?
N1 Cu2 Cl1 Cu1 -10.24(7) . . . . ?
Cl1 Cu2 Cl1 Cu1 127.65(3) 3_567 . . . ?
Cl2 Cu2 Cl1 Cu1 -119.86(3) 3_557 . . . ?
N2 Cu1 Cl2 Cu1 -88.71(8) . . . 2_546 ?
Cl2 Cu1 Cl2 Cu1 46.81(4) 2_556 . . 2_546 ?
Cl1 Cu1 Cl2 Cu1 157.80(4) . . . 2_546 ?
N2 Cu1 Cl2 Cu2 51.27(8) . . . 3_557 ?
Cl2 Cu1 Cl2 Cu2 -173.20(3) 2_556 . . 3_557 ?
Cl1 Cu1 Cl2 Cu2 -62.21(3) . . . 3_557 ?
Cl1 Cu2 N1 N2 -121.14(17) 3_567 . . . ?
Cl2 Cu2 N1 N2 112.41(18) 3_557 . . . ?
Cl1 Cu2 N1 N2 -2.3(2) . . . . ?
Cl1 Cu2 N1 C1 78.2(2) 3_567 . . 3_657 ?
Cl2 Cu2 N1 C1 -48.3(2) 3_557 . . 3_657 ?
Cl1 Cu2 N1 C1 -163.02(19) . . . 3_657 ?
N1 C1 N2 N1 -1.1(4) 3_657 . . . ?
C2 C1 N2 N1 175.7(2) . . . . ?
N1 C1 N2 Cu1 -179.2(2) 3_657 . . . ?
C2 C1 N2 Cu1 -2.4(4) . . . . ?
C1 N1 N2 C1 1.1(4) 3_657 . . . ?
Cu2 N1 N2 C1 -160.3(2) . . . . ?
C1 N1 N2 Cu1 179.31(19) 3_657 . . . ?
Cu2 N1 N2 Cu1 18.0(2) . . . . ?
Cl2 Cu1 N2 C1 -87.0(2) 2_556 . . . ?
Cl2 Cu1 N2 C1 46.2(2) . . . . ?
Cl1 Cu1 N2 C1 152.5(2) . . . . ?
Cl2 Cu1 N2 N1 94.84(18) 2_556 . . . ?
Cl2 Cu1 N2 N1 -131.89(16) . . . . ?
Cl1 Cu1 N2 N1 -25.7(2) . . . . ?
